data_1535533
loop_
_publ_author_name
'Tougait, O.'
'Noel, H.'
'Ibers, J.A.'

_publ_section_title
;
 Serendipitous syntheses of the series Cs3 Ln7 Te12 (Ln = Sm, Gd, Tb):
 compounds with large tunnels
;
_journal_name_full 'Solid State Sciences'
_journal_page_first 513
_journal_page_last 518
_journal_volume 3
_journal_year 2001
_chemical_formula_sum 'Cs3 Tb7 Te12'
_space_group_IT_number 58
_symmetry_space_group_name_Hall '-P 2 2n'
_symmetry_space_group_name_H-M 'P n n m'
_cell_angle_alpha 90
_cell_angle_beta 90
_cell_angle_gamma 90
_cell_formula_units_Z 2
_cell_length_a 13.5708
_cell_length_b 28.116
_cell_length_c 4.4147
_cell_volume 1684.458
_citation_journal_id_ASTM SSSCFJ
_cod_data_source_file Tougait_SSSCFJ_2001_94.cif
_cod_data_source_block Cs3Tb7Te12
_cod_database_code 1535533

loop_
_symmetry_equiv_pos_as_xyz
x,y,z
-x,-y,z
x+1/2,-y+1/2,-z+1/2
-x+1/2,y+1/2,-z+1/2
-x,-y,-z
x,y,-z
-x-1/2,y-1/2,z-1/2
x-1/2,-y-1/2,z-1/2

loop_
_atom_site_label
_atom_site_type_symbol
_atom_site_fract_x
_atom_site_fract_y
_atom_site_fract_z
_atom_site_occupancy
_atom_site_U_iso_or_equiv
Te4 Te-2 0.34467 0.48109 0 1 0.0
Te2 Te-2 0.07022 0.32205 0 1 0.0
Tb3 Tb+3 0.41451 0.18305 0 1 0.0
Cs2 Cs+1 0.06432 0.4698 0 0.5 0.0
Te6 Te-2 0.43185 0.29007 0 1 0.0
Tb1 Tb+3 0.08411 0.21267 0 1 0.0
Te5 Te-2 0.36932 0.07742 0 1 0.0
Tb2 Tb+3 0.28646 0.58562 0 1 0.0
Te3 Te-2 0.25198 0.69839 0 1 0.0
Te1 Te-2 0.05966 0.10432 0 1 0.0
Cs1 Cs+1 0.77947 0.12986 0 1 0.0
Tb4 Tb+3 0 0 0 1 0.0
